data_2011093
loop_
_publ_author_name
'Ajees, A. Abdul'
'Ponnuswamy, M. N.'
'Parthasarathy, S.'
'Huq, C. A. M. A.'

_publ_section_title
;
 6,7-Dihydrodibenzo[<i>e</i>,<i>g</i>]azulen-8(5<i>H</i>)-one and
 12,13-dihydrobenzo[<i>e</i>]napth[2,1-<i>g</i>]azulen-14(11<i>H</i>)-one
;
_journal_issue 7
_journal_name_full 'Acta Crystallographica Section C'
_journal_page_first 824
_journal_page_last 826
_journal_paper_doi 10.1107/S0108270100003954
_journal_volume 56
_journal_year 2000
_chemical_formula_sum 'C22 H16 O'
_chemical_formula_weight 296.35
_chemical_name_systematic
;
12,13-Dihydrobenzo[e]napth[2,1-g]azulen-14(11H)-one
;
_space_group_IT_number 61
_symmetry_cell_setting orthorhombic
_symmetry_space_group_name_Hall '-P 2ac 2ab'
_symmetry_space_group_name_H-M 'P b c a'
_audit_creation_method SHELXL-97
_cell_angle_alpha 90.00
_cell_angle_beta 90.00
_cell_angle_gamma 90.00
_cell_formula_units_Z 8
_cell_length_a 11.8466(12)
_cell_length_b 12.4890(15)
_cell_length_c 20.703(2)
_cell_measurement_reflns_used 25
_cell_measurement_temperature 293(2)
_cell_measurement_theta_max 24
_cell_measurement_theta_min 14
_cell_volume 3063.1(6)
_computing_cell_refinement 'CAD-4 SDP (Frenz, 1978)'
_computing_data_collection 'CAD-4 Software (Enraf-Nonius, 1989)'
_computing_data_reduction 'CAD-4 Software'
_computing_molecular_graphics 'ORTEPIII (Johnson & Burnett, 1998)'
_computing_publication_material 'SHELXL97 and PARST (Nardelli, 1995)'
_computing_structure_refinement 'SHELXL97 (Sheldrick, 1997)'
_computing_structure_solution 'SHELXS97 (Sheldrick, 1997)'
_diffrn_ambient_temperature 293(2)
_diffrn_measured_fraction_theta_full .999
_diffrn_measured_fraction_theta_max .999
_diffrn_measurement_device_type 'Enraf-Nonius CAD-4'
_diffrn_measurement_method \w/2\q
_diffrn_radiation_monochromator graphite
_diffrn_radiation_source 'fine-focus sealed tube'
_diffrn_radiation_type CuK\a
_diffrn_radiation_wavelength 1.54184
_diffrn_reflns_av_R_equivalents .016
_diffrn_reflns_av_sigmaI/netI .023
_diffrn_reflns_limit_h_max 14
_diffrn_reflns_limit_h_min 0
_diffrn_reflns_limit_k_max 15
_diffrn_reflns_limit_k_min 0
_diffrn_reflns_limit_l_max 25
_diffrn_reflns_limit_l_min 0
_diffrn_reflns_number 2949
_diffrn_reflns_theta_full 70.85
_diffrn_reflns_theta_max 70.85
_diffrn_reflns_theta_min 4.27
_diffrn_standards_decay_% <1
_diffrn_standards_interval_time 120min
_diffrn_standards_number 3
_exptl_absorpt_coefficient_mu .599
_exptl_absorpt_correction_type none
_exptl_crystal_colour colourless
_exptl_crystal_density_diffrn 1.285
_exptl_crystal_density_meas ?
_exptl_crystal_density_method 'not measured'
_exptl_crystal_description 'rectangular prism'
_exptl_crystal_F_000 1248
_exptl_crystal_size_max .15
_exptl_crystal_size_mid .08
_exptl_crystal_size_min .05
_refine_diff_density_max .190
_refine_diff_density_min -.170
_refine_ls_extinction_coef .0028(3)
_refine_ls_extinction_method 'SHELXL97 (Sheldrick, 1997)'
_refine_ls_goodness_of_fit_ref 1.033
_refine_ls_hydrogen_treatment mixed
_refine_ls_matrix_type full
_refine_ls_number_parameters 273
_refine_ls_number_reflns 2948
_refine_ls_number_restraints 0
_refine_ls_restrained_S_all 1.033
_refine_ls_R_factor_all .058
_refine_ls_R_factor_gt .037
_refine_ls_shift/su_max <0.001
_refine_ls_shift/su_mean .000
_refine_ls_structure_factor_coef Fsqd
_refine_ls_weighting_details 'calc w = 1/[\s^2^(Fo^2^)+(0.0646P)^2^+0.2784P] where P=(Fo^2^+2Fc^2^)/3'
_refine_ls_weighting_scheme calc
_refine_ls_wR_factor_ref .110
_reflns_number_gt 2160
_reflns_number_total 2948
_reflns_threshold_expression I>2\s(I)
_cod_data_source_file de1128.cif
_cod_data_source_block II
_cod_depositor_comments
;
The following automatic conversions were performed:
'_symmetry_cell_setting' value 'Orthorhombic' changed to 'orthorhombic'
according to '/home/saulius/struct/CIF-dictionaries/cif_core.dic'
dictionary named 'cif_core.dic' version 2.4.1 from 2010-06-29.

Automatic conversion script
Id: cif_fix_enum 1527 2010-12-29 10:47:43Z saulius 

The following automatic conversions were performed:

'_symmetry_cell_setting' value 'Orthorhombic' changed to
'orthorhombic' according to
/home/saulius/struct/CIF-dictionaries/cif_core.dic dictionary named
'cif_core.dic' version 2.4.1 from 2010-06-29.

Automatic conversion script
Id: cif_fix_values 1715 2011-07-08 13:25:40Z adriana 

The following automatic conversions were performed:

'_exptl_crystal_density_meas' value 'not measured' was changed to '?'
- the value is perceived as not measured.

Automatic conversion script
Id: cif_fix_values 3008 2015-01-20 13:52:24Z robertas 
;
_cod_original_cell_volume 3063.0(6)
_cod_original_sg_symbol_H-M Pbca
_cod_database_code 2011093
_cod_database_fobs_code 2011093

loop_
_symmetry_equiv_pos_as_xyz
'x, y, z'
'-x+1/2, y+1/2, z'
'x, -y+1/2, z+1/2'
'-x+1/2, -y, z+1/2'
'-x, -y, -z'
'x-1/2, -y-1/2, -z'
'-x, y-1/2, -z-1/2'
'x-1/2, y, -z-1/2'

loop_
_atom_site_label
_atom_site_fract_x
_atom_site_fract_y
_atom_site_fract_z
_atom_site_U_iso_or_equiv
_atom_site_adp_type
_atom_site_calc_flag
_atom_site_refinement_flags
_atom_site_occupancy
_atom_site_disorder_assembly
_atom_site_disorder_group
_atom_site_type_symbol
O1 -.12969(9) .21905(11) .38557(5) .0606(3) Uani d . 1 . . O
C1 -.00641(14) .06816(13) .30270(7) .0490(4) Uani d . 1 . . C
C2 .00515(16) -.00963(14) .25635(8) .0581(4) Uani d . 1 . . C
C3 .09235(16) -.00323(15) .21051(8) .0597(4) Uani d . 1 . . C
C4 .16637(15) .07951(15) .21238(7) .0558(4) Uani d . 1 . . C
C5 .23758(13) .24400(14) .26468(7) .0527(4) Uani d . 1 . . C
C6 .23157(13) .31764(14) .31247(7) .0491(4) Uani d . 1 . . C
C7 .18932(14) .50241(13) .39126(8) .0546(4) Uani d . 1 . . C
C8 .20884(16) .58344(14) .43469(10) .0626(5) Uani d . 1 . . C
C9 .18950(14) .56651(13) .49943(9) .0586(4) Uani d . 1 . . C
C10 .14778(13) .46942(13) .51957(8) .0499(4) Uani d . 1 . . C
C11 .07039(15) .26395(15) .57363(7) .0515(4) Uani d . 1 . . C
C12 .01631(17) .15303(16) .57657(8) .0616(5) Uani d . 1 . . C
C13 -.05923(15) .14783(14) .51674(8) .0526(4) Uani d . 1 . . C
C14 -.03145(11) .22950(11) .40309(7) .0411(3) Uani d . 1 . . C
C15 -.00086(11) .22363(11) .47119(6) .0395(3) Uani d . 1 . . C
C16 .07015(11) .29004(11) .50229(6) .0395(3) Uani d . 1 . . C
C17 .12362(11) .38606(11) .47623(7) .0400(3) Uani d . 1 . . C
C18 .14892(11) .40165(11) .40997(7) .0411(3) Uani d . 1 . . C
C19 .14428(11) .31635(11) .36015(6) .0397(3) Uani d . 1 . . C
C20 .06275(11) .23692(11) .35559(6) .0382(3) Uani d . 1 . . C
C21 .06867(11) .15600(11) .30612(6) .0407(3) Uani d . 1 . . C
C22 .15761(12) .16050(13) .26022(6) .0460(3) Uani d . 1 . . C
H1 -.0671(14) .0616(13) .3362(8) .059(5) Uiso d . 1 . . H
H2 -.0481(16) -.0705(14) .2563(9) .064(5) Uiso d . 1 . . H
H3 .1028(16) -.0626(15) .1779(9) .072(5) Uiso d . 1 . . H
H4 .2261(16) .0911(14) .1809(9) .064(5) Uiso d . 1 . . H
H5 .2969(15) .2485(14) .2323(9) .063(5) Uiso d . 1 . . H
H6 .2896(14) .3731(13) .3152(8) .052(4) Uiso d . 1 . . H
H7 .2025(15) .5154(14) .3456(9) .061(5) Uiso d . 1 . . H
H8 .2348(17) .6545(17) .4197(9) .078(6) Uiso d . 1 . . H
H9 .2034(16) .6214(15) .5318(9) .072(5) Uiso d . 1 . . H
H10 .1317(15) .4579(14) .5657(9) .061(5) Uiso d . 1 . . H
H111 .1505(16) .2598(14) .5937(9) .066(5) Uiso d . 1 . . H
H211 .0275(16) .3171(15) .5979(9) .065(5) Uiso d . 1 . . H
H112 .0824(18) .0939(17) .5720(10) .080(6) Uiso d . 1 . . H
H212 -.0247(18) .1395(16) .6174(10) .078(6) Uiso d . 1 . . H
H213 -.1360(16) .1768(14) .5263(9) .063(5) Uiso d . 1 . . H
H113 -.0650(15) .0726(15) .5003(8) .062(5) Uiso d . 1 . . H

loop_
_atom_site_aniso_label
_atom_site_aniso_U_11
_atom_site_aniso_U_22
_atom_site_aniso_U_33
_atom_site_aniso_U_12
_atom_site_aniso_U_13
_atom_site_aniso_U_23
O1 .0345(5) .0922(9) .0550(6) -.0056(5) -.0033(4) -.0090(6)
C1 .0493(8) .0557(9) .0421(7) -.0045(7) -.0031(6) .0015(6)
C2 .0677(10) .0571(9) .0494(8) -.0073(8) -.0095(7) -.0030(8)
C3 .0746(11) .0626(10) .0419(8) .0080(9) -.0056(8) -.0069(7)
C4 .0606(9) .0683(11) .0386(8) .0098(8) .0006(7) -.0006(7)
C5 .0480(8) .0676(10) .0424(7) -.0007(7) .0101(7) .0055(7)
C6 .0441(8) .0590(9) .0441(7) -.0073(7) .0056(6) .0078(7)
C7 .0548(9) .0472(8) .0617(10) -.0091(7) .0029(8) .0086(7)
C8 .0586(10) .0429(9) .0863(13) -.0105(7) .0039(9) .0031(8)
C9 .0489(9) .0487(9) .0781(12) -.0064(7) -.0007(8) -.0156(9)
C10 .0440(8) .0530(9) .0528(8) -.0016(7) -.0018(7) -.0100(7)
C11 .0530(9) .0639(10) .0376(7) -.0017(8) .0007(6) .0020(7)
C12 .0705(11) .0695(12) .0448(8) -.0083(9) .0052(8) .0148(8)
C13 .0537(9) .0561(10) .0480(8) -.0114(8) .0086(7) .0052(7)
C14 .0353(7) .0453(8) .0428(7) -.0025(6) -.0005(6) -.0013(6)
C15 .0361(6) .0425(7) .0400(7) -.0012(6) .0047(5) .0009(6)
C16 .0351(6) .0457(7) .0378(7) .0019(6) .0013(5) .0004(6)
C17 .0322(6) .0431(7) .0446(7) .0011(6) -.0017(5) -.0005(6)
C18 .0347(6) .0427(7) .0460(7) -.0019(6) -.0006(6) .0043(6)
C19 .0374(7) .0447(7) .0370(6) -.0003(6) -.0015(5) .0078(6)
C20 .0349(7) .0465(7) .0332(6) .0009(6) -.0026(5) .0063(6)
C21 .0415(7) .0478(7) .0330(6) .0025(6) -.0052(5) .0049(6)
C22 .0478(8) .0564(8) .0340(7) .0052(7) -.0002(6) .0053(6)

loop_
_atom_type_symbol
_atom_type_description
_atom_type_scat_dispersion_real
_atom_type_scat_dispersion_imag
_atom_type_scat_source
C C .0181 .0091 'International Tables Vol C Tables 4.2.6.8 and 6.1.1.4'
H H .0000 .0000 'International Tables Vol C Tables 4.2.6.8 and 6.1.1.4'
O O .0492 .0322 'International Tables Vol C Tables 4.2.6.8 and 6.1.1.4'

loop_
_geom_angle_atom_site_label_1
_geom_angle_atom_site_label_2
_geom_angle_atom_site_label_3
_geom_angle
_geom_angle_publ_flag
C2 C1 C21 121.43(15) ?
C1 C2 C3 120.35(17) ?
C4 C3 C2 119.97(16) ?
C3 C4 C22 121.05(16) ?
C6 C5 C22 120.97(14) ?
C5 C6 C19 122.38(15) ?
C8 C7 C18 122.57(16) ?
C7 C8 C9 119.77(16) ?
C10 C9 C8 119.40(16) ?
C9 C10 C17 122.27(16) ?
C16 C11 C12 103.50(13) y
C11 C12 C13 104.58(13) y
C15 C13 C12 102.23(13) y
O1 C14 C15 121.13(13) y
O1 C14 C20 121.47(12) y
C15 C14 C20 117.08(11) y
C16 C15 C14 125.97(13) y
C16 C15 C13 112.05(12) y
C14 C15 C13 121.57(12) ?
C15 C16 C17 126.94(13) y
C15 C16 C11 109.61(13) y
C17 C16 C11 122.49(13) ?
C10 C17 C18 118.26(13) ?
C10 C17 C16 117.48(13) ?
C18 C17 C16 124.22(12) y
C7 C18 C17 117.59(13) ?
C7 C18 C19 117.74(13) ?
C17 C18 C19 124.48(12) y
C20 C19 C6 117.67(13) ?
C20 C19 C18 125.90(12) y
C6 C19 C18 116.43(12) ?
C19 C20 C21 121.07(12) ?
C19 C20 C14 121.38(12) y
C21 C20 C14 117.51(12) ?
C1 C21 C22 117.64(13) ?
C1 C21 C20 123.32(13) ?
C22 C21 C20 118.95(13) ?
C5 C22 C4 121.53(14) ?
C5 C22 C21 118.91(13) ?
C4 C22 C21 119.54(14) ?

loop_
_geom_bond_atom_site_label_1
_geom_bond_atom_site_label_2
_geom_bond_site_symmetry_2
_geom_bond_distance
_geom_bond_publ_flag
O1 C14 . 1.2260(16) y
C1 C2 . 1.372(2) ?
C1 C21 . 1.414(2) ?
C2 C3 . 1.405(2) ?
C3 C4 . 1.356(3) ?
C4 C22 . 1.419(2) ?
C5 C6 . 1.353(2) ?
C5 C22 . 1.412(2) ?
C6 C19 . 1.4297(19) ?
C7 C8 . 1.373(2) ?
C7 C18 . 1.401(2) ?
C8 C9 . 1.376(3) ?
C9 C10 . 1.374(2) ?
C10 C17 . 1.404(2) ?
C11 C16 . 1.5125(19) y
C11 C12 . 1.527(3) y
C12 C13 . 1.529(2) y
C13 C15 . 1.5045(19) y
C14 C15 . 1.4575(19) y
C14 C20 . 1.4904(18) y
C15 C16 . 1.3453(19) y
C16 C17 . 1.4596(19) y
C17 C18 . 1.4175(19) y
C18 C19 . 1.484(2) y
C19 C20 . 1.3878(19) y
C20 C21 . 1.4406(19) ?
C21 C22 . 1.4200(19) ?

loop_
_geom_hbond_atom_site_label_D
_geom_hbond_atom_site_label_H
_geom_hbond_atom_site_label_A
_geom_hbond_site_symmetry_A
_geom_hbond_distance_DH
_geom_hbond_distance_HA
_geom_hbond_distance_DA
_geom_hbond_angle_DHA
_geom_hbond_publ_flag
C1 H1 O1 . 1.002(17) 2.338(17) 2.937(2) 117.4(12) yes
C5 H5 O1 8_656 .972(18) 2.617(18) 3.4993(19) 151.0(14) yes
C4 H4 O1 8_656 .973(19) 2.714(19) 3.604(2) 152.3(14) yes
C9 H9 O1 5_566 .972(19) 2.768(19) 3.653(2) 151.7(15) yes
C11 H111 O1 6_666 1.038(19) 2.652(19) 3.658(2) 163.3(14) yes

loop_
_geom_torsion_atom_site_label_1
_geom_torsion_atom_site_label_2
_geom_torsion_atom_site_label_3
_geom_torsion_atom_site_label_4
_geom_torsion
_geom_torsion_publ_flag
C21 C1 C2 C3 -.4(2) ?
C1 C2 C3 C4 .7(3) ?
C2 C3 C4 C22 .1(3) ?
C22 C5 C6 C19 -.9(2) ?
C18 C7 C8 C9 .6(3) ?
C7 C8 C9 C10 -1.8(3) ?
C8 C9 C10 C17 -.1(3) ?
C16 C11 C12 C13 -26.59(18) y
C11 C12 C13 C15 27.14(18) y
O1 C14 C15 C16 -135.85(16) ?
C20 C14 C15 C16 50.5(2) y
O1 C14 C15 C13 36.2(2) ?
C20 C14 C15 C13 -137.42(14) ?
C12 C13 C15 C16 -18.48(18) y
C12 C13 C15 C14 168.44(14) ?
C14 C15 C16 C17 5.5(2) y
C13 C15 C16 C17 -167.24(13) ?
C14 C15 C16 C11 174.39(14) ?
C13 C15 C16 C11 1.68(18) y
C12 C11 C16 C15 15.95(18) y
C12 C11 C16 C17 -174.53(14) ?
C9 C10 C17 C18 3.3(2) ?
C9 C10 C17 C16 -174.60(14) ?
C15 C16 C17 C10 149.85(14) ?
C11 C16 C17 C10 -17.8(2) ?
C15 C16 C17 C18 -27.9(2) y
C11 C16 C17 C18 164.49(13) ?
C8 C7 C18 C17 2.5(2) ?
C8 C7 C18 C19 -172.70(15) ?
C10 C17 C18 C7 -4.3(2) ?
C16 C17 C18 C7 173.39(13) ?
C10 C17 C18 C19 170.55(13) ?
C16 C17 C18 C19 -11.7(2) y
C5 C6 C19 C20 -1.1(2) ?
C5 C6 C19 C18 179.53(14) ?
C7 C18 C19 C20 -145.12(14) ?
C17 C18 C19 C20 40.0(2) y
C7 C18 C19 C6 34.24(19) ?
C17 C18 C19 C6 -140.63(13) ?
C6 C19 C20 C21 2.55(19) ?
C18 C19 C20 C21 -178.10(12) y
C6 C19 C20 C14 -179.91(12) ?
C18 C19 C20 C14 -.6(2) ?
O1 C14 C20 C19 131.77(15) ?
C15 C14 C20 C19 -54.63(18) y
O1 C14 C20 C21 -50.6(2) ?
C15 C14 C20 C21 123.00(13) ?
C2 C1 C21 C22 -.7(2) ?
C2 C1 C21 C20 -177.19(14) ?
C19 C20 C21 C1 174.34(13) ?
C14 C20 C21 C1 -3.29(19) ?
C19 C20 C21 C22 -2.15(19) ?
C14 C20 C21 C22 -179.78(12) ?
C6 C5 C22 C4 -176.62(15) ?
C6 C5 C22 C21 1.3(2) ?
C3 C4 C22 C5 176.69(15) ?
C3 C4 C22 C21 -1.2(2) ?
C1 C21 C22 C5 -176.50(13) ?
C20 C21 C22 C5 .2(2) ?
C1 C21 C22 C4 1.5(2) ?
C20 C21 C22 C4 178.15(13) ?

loop_
_cod_related_entry_id
_cod_related_entry_database
_cod_related_entry_code
1 ChemSpider 21135689
